data_7241742
loop_
_publ_author_name
'Shilov, Gennadii V.'
'Zhilyaeva, Elena I.'
'Flakina, Alexandra M.'
'Aldoshin, Sergey M.'
'Konarev, Dmitri V.'
'Lyubovskii, Rustem B.'
'Lyubovskaya, Rimma N.'

_publ_section_title
;
 Phase transformations of iodine-containing dual-layered conductor
 \q-(ET)4CdI4(PhCl) upon cooling
;
_journal_issue 46
_journal_name_full CrystEngComm
_journal_page_first 8054
_journal_page_last 8062
_journal_paper_doi 10.1039/D0CE01375G
_journal_volume 22
_journal_year 2020
_chemical_formula_sum 'C46 H37 Cd Cl I4 S32'
_chemical_formula_weight 2271.13
_space_group_IT_number 88
_space_group_name_Hall '-I 4ad'
_space_group_name_H-M_alt 'I 41/a :2'
_symmetry_cell_setting tetragonal
_symmetry_space_group_name_H-M 'I 41/a :2'
_atom_sites_solution_hydrogens geom
_atom_sites_solution_primary direct
_atom_sites_solution_secondary difmap
_audit_creation_method SHELXL-97
_audit_update_record
;
2020-09-07 deposited with the CCDC.	2020-11-02 downloaded from the CCDC.
;
_cell_angle_alpha 90.00
_cell_angle_beta 90.00
_cell_angle_gamma 90.00
_cell_formula_units_Z 4
_cell_length_a 9.7369(3)
_cell_length_b 9.7369(3)
_cell_length_c 76.074(2)
_cell_measurement_reflns_used 11840
_cell_measurement_temperature 220(1)
_cell_measurement_theta_max 31.5734
_cell_measurement_theta_min 2.7974
_cell_volume 7212.4(4)
_computing_cell_refinement 'CrysAlisPro 1.171.36.20 (Agilent Technologies, 2012)'
_computing_data_collection 'CrysAlisPro 1.171.36.20 (Agilent Technologies, 2012)'
_computing_data_reduction 'CrysAlisPro 1.171.36.20 (Agilent Technologies, 2012)'
_computing_molecular_graphics 'SHELXTL Ver. 5.1'
_computing_publication_material 'SHELXTL Ver. 5.1'
_computing_structure_refinement 'SHELXL-97 (Sheldrick, 1997)'
_computing_structure_solution 'SHELXS-97 (Sheldrick, 1990)'
_diffrn_ambient_temperature 220(1)
_diffrn_detector_area_resol_mean 16.2060
_diffrn_measured_fraction_theta_full 0.998
_diffrn_measured_fraction_theta_max 0.998
_diffrn_measurement_device_type 'Xcalibur, Eos'
_diffrn_radiation_monochromator graphite
_diffrn_radiation_source 'Enhance (Mo) X-ray Source'
_diffrn_radiation_type 'Mo K\a'
_diffrn_radiation_wavelength 0.7107
_diffrn_reflns_av_R_equivalents 0.0358
_diffrn_reflns_av_sigmaI/netI 0.0276
_diffrn_reflns_limit_h_max 13
_diffrn_reflns_limit_h_min -12
_diffrn_reflns_limit_k_max 13
_diffrn_reflns_limit_k_min -7
_diffrn_reflns_limit_l_max 99
_diffrn_reflns_limit_l_min -104
_diffrn_reflns_number 35100
_diffrn_reflns_theta_full 29.07
_diffrn_reflns_theta_max 29.07
_diffrn_reflns_theta_min 3.01
_exptl_absorpt_coefficient_mu 3.014
_exptl_absorpt_correction_T_max 1.00000
_exptl_absorpt_correction_T_min 0.68102
_exptl_absorpt_correction_type multi-scan
_exptl_absorpt_process_details
;
CrysAlisPro, Agilent Technologies,
Version 1.171.36.20 (release 27-06-2012 CrysAlis171 .NET)
(compiled Jul 11 2012,15:38:31)
Empirical absorption correction using spherical harmonics,
 implemented in SCALE3 ABSPACK scaling algorithm.
;
_exptl_crystal_colour black
_exptl_crystal_density_diffrn 2.092
_exptl_crystal_density_method 'not measured'
_exptl_crystal_description plate
_exptl_crystal_F_000 4408
_exptl_crystal_size_max 0.40
_exptl_crystal_size_mid 0.40
_exptl_crystal_size_min 0.05
_refine_diff_density_max 1.427
_refine_diff_density_min -1.083
_refine_diff_density_rms 0.118
_refine_ls_extinction_method none
_refine_ls_goodness_of_fit_ref 1.178
_refine_ls_hydrogen_treatment mixed
_refine_ls_matrix_type full
_refine_ls_number_parameters 182
_refine_ls_number_reflns 4826
_refine_ls_number_restraints 6
_refine_ls_restrained_S_all 1.179
_refine_ls_R_factor_all 0.0743
_refine_ls_R_factor_gt 0.0619
_refine_ls_shift/su_max 0.000
_refine_ls_shift/su_mean 0.000
_refine_ls_structure_factor_coef Fsqd
_refine_ls_weighting_details 'calc w=1/[\s^2^(Fo^2^)+(0.0159P)^2^+78.2626P] where P=(Fo^2^+2Fc^2^)/3'
_refine_ls_weighting_scheme calc
_refine_ls_wR_factor_gt 0.1144
_refine_ls_wR_factor_ref 0.1199
_reflns_number_gt 3991
_reflns_number_total 4826
_reflns_threshold_expression >2sigma(I)
_cod_data_source_file d0ce01375g1.cif
_cod_data_source_block af8_220
_cod_original_sg_symbol_H-M I4(1)/a
_cod_database_code 7241742

loop_
_symmetry_equiv_pos_as_xyz
'x, y, z'
'-x+1/2, -y, z+1/2'
'-y+3/4, x+1/4, z+1/4'
'y+3/4, -x+3/4, z+3/4'
'x+1/2, y+1/2, z+1/2'
'-x+1, -y+1/2, z+1'
'-y+5/4, x+3/4, z+3/4'
'y+5/4, -x+5/4, z+5/4'
'-x, -y, -z'
'x-1/2, y, -z-1/2'
'y-3/4, -x-1/4, -z-1/4'
'-y-3/4, x-3/4, -z-3/4'
'-x+1/2, -y+1/2, -z+1/2'
'x, y+1/2, -z'
'y-1/4, -x+1/4, -z+1/4'
'-y-1/4, x-1/4, -z-1/4'

loop_
_atom_site_label
_atom_site_type_symbol
_atom_site_fract_x
_atom_site_fract_y
_atom_site_fract_z
_atom_site_U_iso_or_equiv
_atom_site_adp_type
_atom_site_occupancy
_atom_site_symmetry_multiplicity
_atom_site_calc_flag
_atom_site_refinement_flags
_atom_site_disorder_assembly
_atom_site_disorder_group
Cd1 Cd 0.5000 0.7500 0.1250 0.0416(2) Uani 1 4 d S . .
I1 I 0.27386(5) 0.71401(7) 0.103602(6) 0.0741(2) Uani 1 1 d . . .
S1 S 0.63610(19) 0.8684(2) -0.080650(18) 0.0556(4) Uani 1 1 d . . .
S3 S 0.61811(18) 0.84428(17) -0.042084(17) 0.0449(4) Uani 1 1 d . . .
S4 S 0.38027(18) 0.65777(16) 0.000336(17) 0.0445(3) Uani 1 1 d . . .
S2 S 0.35696(17) 0.63997(18) 0.038687(17) 0.0469(4) Uani 1 1 d . . .
S5 S -0.11924(16) 1.09447(17) 0.020990(17) 0.0435(3) Uani 1 1 d . . .
S6 S 0.14010(15) 0.89175(18) 0.059827(17) 0.0435(3) Uani 1 1 d D . .
S7 S 0.11899(16) 0.90950(17) 0.021399(17) 0.0421(3) Uani 1 1 d . . .
S8 S -0.14989(16) 1.10858(19) 0.059339(18) 0.0485(4) Uani 1 1 d D . .
C1 C 0.5000 0.7500 -0.02994(9) 0.0350(16) Uani 1 2 d S . .
C2 C 0.5000 0.7500 -0.01196(9) 0.0380(17) Uani 1 2 d S . .
C3 C 0.4449(6) 0.7081(5) 0.02081(6) 0.0346(11) Uani 1 1 d . . .
C4 C 0.4732(6) 0.6777(6) 0.05641(6) 0.0398(12) Uani 1 1 d . . .
H4A H 0.4264 0.6609 0.0675 0.048 Uiso 1 1 calc R . .
H4B H 0.5504 0.6150 0.0557 0.048 Uiso 1 1 calc R . .
C5 C 0.5525(6) 0.7937(6) -0.06258(6) 0.0379(12) Uani 1 1 d . . .
C6 C 0.5184(8) 0.8249(8) -0.09805(8) 0.066(2) Uani 1 1 d . . .
H6A H 0.4354 0.8790 -0.0967 0.079 Uiso 1 1 calc R . .
H6B H 0.5597 0.8484 -0.1093 0.079 Uiso 1 1 calc R . .
C7 C 0.0004(6) 1.0009(6) 0.00898(6) 0.0371(12) Uani 1 1 d . . .
C8 C -0.0574(6) 1.0421(6) 0.04159(7) 0.0382(12) Uani 1 1 d . A .
C9 C 0.0525(5) 0.9593(6) 0.04174(6) 0.0353(11) Uani 1 1 d . A .
C10 C 0.0220(8) 0.9291(8) 0.07738(8) 0.0463(19) Uani 0.834(9) 1 d PD A 1
H10A H -0.0558 0.8672 0.0765 0.056 Uiso 0.834(9) 1 calc PR A 1
H10B H 0.0672 0.9121 0.0885 0.056 Uiso 0.834(9) 1 calc PR A 1
C11 C -0.0295(8) 1.0751(8) 0.07708(8) 0.0435(17) Uani 0.834(9) 1 d PD A 1
H11A H 0.0483 1.1367 0.0759 0.052 Uiso 0.834(9) 1 calc PR A 1
H11B H -0.0739 1.0951 0.0882 0.052 Uiso 0.834(9) 1 calc PR A 1
C10' C 0.067(3) 1.007(3) 0.0763(4) 0.0463(19) Uani 0.166(9) 1 d PD A 2
H10C H 0.1013 0.9820 0.0878 0.056 Uiso 0.166(9) 1 calc PR A 2
H10D H 0.0957 1.1004 0.0739 0.056 Uiso 0.166(9) 1 calc PR A 2
C11' C -0.092(3) 1.001(4) 0.0766(4) 0.0435(17) Uani 0.166(9) 1 d PD A 2
H11C H -0.1264 1.0339 0.0878 0.052 Uiso 0.166(9) 1 calc PR A 2
H11D H -0.1232 0.9079 0.0748 0.052 Uiso 0.166(9) 1 calc PR A 2
Cl1 Cl 0.1249 1.0273 0.1230 0.078 Uiso 0.25 1 d P . .
C20 C 0.0716 1.1824 0.1253 0.078 Uiso 0.25 1 d P . .
C21 C -0.0653 1.2226 0.1247 0.078 Uiso 0.25 1 d P . .
H21A H -0.1367 1.1545 0.1245 0.093 Uiso 0.25 1 d P . .
C22 C -0.0990 1.3613 0.1244 0.078 Uiso 0.25 1 d P . .
H22A H -0.1935 1.3891 0.1240 0.093 Uiso 0.25 1 d P . .
C23 C 0.0043 1.4599 0.1247 0.078 Uiso 0.25 1 d P . .
H23A H -0.0190 1.5557 0.1245 0.093 Uiso 0.25 1 d P . .
C24 C 0.1412 1.4197 0.1253 0.078 Uiso 0.25 1 d P . .
H24A H 0.2125 1.4878 0.1255 0.093 Uiso 0.25 1 d P . .
C25 C 0.1748 1.2810 0.1256 0.078 Uiso 0.25 1 d P . .
H25A H 0.2694 1.2533 0.1260 0.093 Uiso 0.25 1 d P . .

loop_
_atom_site_aniso_label
_atom_site_aniso_U_11
_atom_site_aniso_U_22
_atom_site_aniso_U_33
_atom_site_aniso_U_23
_atom_site_aniso_U_13
_atom_site_aniso_U_12
Cd1 0.0521(3) 0.0521(3) 0.0206(3) 0.000 0.000 0.000
I1 0.0602(3) 0.1257(5) 0.0363(2) 0.0004(3) -0.0150(2) -0.0021(3)
S1 0.0662(11) 0.0799(12) 0.0208(6) 0.0075(7) -0.0001(6) -0.0067(9)
S3 0.0639(10) 0.0521(8) 0.0187(6) 0.0016(5) -0.0018(6) 0.0039(7)
S4 0.0644(10) 0.0497(8) 0.0194(6) -0.0036(5) -0.0041(6) -0.0053(7)
S2 0.0509(9) 0.0676(10) 0.0222(6) 0.0013(6) 0.0016(6) -0.0165(8)
S5 0.0499(8) 0.0566(9) 0.0241(6) 0.0049(6) 0.0007(6) 0.0014(7)
S6 0.0366(7) 0.0706(10) 0.0235(6) 0.0034(6) 0.0007(5) 0.0025(7)
S7 0.0462(8) 0.0580(9) 0.0221(6) 0.0018(6) 0.0049(5) 0.0008(7)
S8 0.0439(8) 0.0750(11) 0.0265(6) -0.0088(7) -0.0004(6) 0.0094(8)
C1 0.049(4) 0.035(4) 0.021(3) 0.000 0.000 0.009(3)
C2 0.059(5) 0.036(4) 0.020(3) 0.000 0.000 0.005(4)
C3 0.051(3) 0.038(3) 0.015(2) -0.0014(18) -0.0007(19) 0.005(2)
C4 0.047(3) 0.052(3) 0.020(2) 0.004(2) -0.001(2) -0.002(3)
C5 0.052(3) 0.046(3) 0.017(2) -0.0007(19) -0.001(2) 0.016(2)
C6 0.073(5) 0.101(6) 0.024(3) 0.018(3) -0.003(3) -0.004(5)
C7 0.043(3) 0.045(3) 0.023(2) 0.002(2) 0.002(2) -0.013(2)
C8 0.038(3) 0.053(3) 0.023(2) -0.004(2) 0.001(2) -0.008(3)
C9 0.035(3) 0.047(3) 0.023(2) 0.001(2) 0.0009(19) -0.009(2)
C10 0.057(5) 0.055(5) 0.027(3) 0.012(3) 0.015(3) 0.007(4)
C11 0.055(5) 0.050(4) 0.025(3) 0.001(3) -0.001(3) 0.000(3)
C10' 0.057(5) 0.055(5) 0.027(3) 0.012(3) 0.015(3) 0.007(4)
C11' 0.055(5) 0.050(4) 0.025(3) 0.001(3) -0.001(3) 0.000(3)

loop_
_atom_type_symbol
_atom_type_description
_atom_type_scat_dispersion_real
_atom_type_scat_dispersion_imag
_atom_type_scat_source
C C 0.0033 0.0016 'International Tables Vol C Tables 4.2.6.8 and 6.1.1.4'
H H 0.0000 0.0000 'International Tables Vol C Tables 4.2.6.8 and 6.1.1.4'
S S 0.1246 0.1234 'International Tables Vol C Tables 4.2.6.8 and 6.1.1.4'
Cd Cd -0.8075 1.2024 'International Tables Vol C Tables 4.2.6.8 and 6.1.1.4'
I I -0.4742 1.8119 'International Tables Vol C Tables 4.2.6.8 and 6.1.1.4'
Cl Cl 0.1484 0.1585 'International Tables Vol C Tables 4.2.6.8 and 6.1.1.4'

loop_
_geom_angle_atom_site_label_1
_geom_angle_atom_site_label_2
_geom_angle_atom_site_label_3
_geom_angle
_geom_angle_site_symmetry_1
_geom_angle_site_symmetry_3
_geom_angle_publ_flag
I1 Cd1 I1 107.73(2) 6_564 . ?
I1 Cd1 I1 110.349(11) 6_564 12_766 ?
I1 Cd1 I1 110.348(11) . 12_766 ?
I1 Cd1 I1 110.348(11) 6_564 15_565 ?
I1 Cd1 I1 110.347(11) . 15_565 ?
I1 Cd1 I1 107.73(2) 12_766 15_565 ?
C5 S1 C6 100.5(3) . . ?
C1 S3 C5 94.8(3) . . ?
C2 S4 C3 95.3(3) . . ?
C3 S2 C4 101.5(3) . . ?
C7 S5 C8 95.0(3) . . ?
C9 S6 C10 101.3(3) . . ?
C9 S6 C10' 96.8(11) . . ?
C10 S6 C10' 28.0(11) . . ?
C7 S7 C9 95.3(3) . . ?
C8 S8 C11' 100.9(11) . . ?
C8 S8 C11 100.1(3) . . ?
C11' S8 C11 30.3(11) . . ?
C2 C1 S3 122.11(19) . 6_564 ?
C2 C1 S3 122.11(19) . . ?
S3 C1 S3 115.8(4) 6_564 . ?
C1 C2 S4 122.45(19) . 6_564 ?
C1 C2 S4 122.45(19) . . ?
S4 C2 S4 115.1(4) 6_564 . ?
C3 C3 S2 128.52(17) 6_564 . ?
C3 C3 S4 117.12(18) 6_564 . ?
S2 C3 S4 114.4(3) . . ?
C4 C4 S2 114.2(4) 6_564 . ?
C5 C5 S3 117.34(19) 6_564 . ?
C5 C5 S1 128.43(19) 6_564 . ?
S3 C5 S1 114.2(3) . . ?
C6 C6 S1 112.4(5) 6_564 . ?
C7 C7 S7 122.8(6) 9_575 . ?
C7 C7 S5 121.9(6) 9_575 . ?
S7 C7 S5 115.3(3) . . ?
C9 C8 S8 128.9(4) . . ?
C9 C8 S5 117.1(4) . . ?
S8 C8 S5 113.9(3) . . ?
C8 C9 S7 117.1(4) . . ?
C8 C9 S6 128.5(4) . . ?
S7 C9 S6 114.3(3) . . ?
C11 C10 S6 113.1(5) . . ?
C10 C11 S8 113.3(5) . . ?
C11' C10' S6 112(2) . . ?
C10' C11' S8 107(2) . . ?
C24 Cl1 C25 90.9 15_465 15_465 ?
C24 Cl1 C22 41.7 15_465 6_474 ?
C25 Cl1 C22 49.6 15_465 6_474 ?
C24 Cl1 C23 111.8 15_465 6_474 ?
C25 Cl1 C23 21.2 15_465 6_474 ?
C22 Cl1 C23 70.8 6_474 6_474 ?
C24 Cl1 C20 47.4 15_465 . ?
C25 Cl1 C20 43.8 15_465 . ?
C22 Cl1 C20 5.9 6_474 . ?
C23 Cl1 C20 65.0 6_474 . ?
C24 Cl1 C21 60.2 15_465 12_776 ?
C25 Cl1 C21 31.1 15_465 12_776 ?
C22 Cl1 C21 18.6 6_474 12_776 ?
C23 Cl1 C21 52.3 6_474 12_776 ?
C20 Cl1 C21 12.8 . 12_776 ?
C21 C20 C22 124.6 12_776 6_474 ?
C21 C20 C21 83.4 12_776 6_474 ?
C22 C20 C21 149.9 6_474 6_474 ?
C21 C20 C25 72.2 12_776 15_465 ?
C22 C20 C25 52.7 6_474 15_465 ?
C21 C20 C25 154.8 6_474 15_465 ?
C21 C20 C24 145.9 12_776 15_465 ?
C22 C20 C24 21.7 6_474 15_465 ?
C21 C20 C24 130.4 6_474 15_465 ?
C25 C20 C24 73.8 15_465 15_465 ?
C21 C20 C20 4.9 12_776 15_465 ?
C22 C20 C20 119.8 6_474 15_465 ?
C21 C20 C20 87.8 6_474 15_465 ?
C25 C20 C20 67.6 15_465 15_465 ?
C24 C20 C20 141.3 15_465 15_465 ?
C21 C20 C20 85.5 12_776 12_776 ?
C22 C20 C20 148.2 6_474 12_776 ?
C21 C20 C20 2.3 6_474 12_776 ?
C25 C20 C20 157.0 15_465 12_776 ?
C24 C20 C20 128.4 15_465 12_776 ?
C20 C20 C20 89.9 15_465 12_776 ?
C21 C20 C21 13.6 12_776 . ?
C22 C20 C21 137.5 6_474 . ?
C21 C20 C21 69.8 6_474 . ?
C25 C20 C21 85.5 15_465 . ?
C24 C20 C21 159.1 15_465 . ?
C20 C20 C21 18.0 15_465 . ?
C20 C20 C21 72.0 12_776 . ?
C21 C20 C25 133.5 12_776 . ?
C22 C20 C25 101.6 6_474 . ?
C21 C20 C25 50.2 6_474 . ?
C25 C20 C25 154.3 15_465 . ?
C24 C20 C25 80.6 15_465 . ?
C20 C20 C25 138.0 15_465 . ?
C20 C20 C25 48.1 12_776 . ?
C21 C20 C25 120.0 . . ?
C21 C20 C23 152.5 12_776 15_465 ?
C22 C20 C23 82.6 6_474 15_465 ?
C21 C20 C23 69.2 6_474 15_465 ?
C25 C20 C23 135.2 15_465 15_465 ?
C24 C20 C23 61.5 15_465 15_465 ?
C20 C20 C23 157.0 15_465 15_465 ?
C20 C20 C23 67.1 12_776 15_465 ?
C21 C20 C23 139.0 . 15_465 ?
C25 C20 C23 19.1 . 15_465 ?
C21 C20 C23 64.8 12_776 6_474 ?
C22 C20 C23 60.2 6_474 6_474 ?
C21 C20 C23 147.9 6_474 6_474 ?
C25 C20 C23 7.5 15_465 6_474 ?
C24 C20 C23 81.1 15_465 6_474 ?
C20 C20 C23 60.3 15_465 6_474 ?
C20 C20 C23 150.1 12_776 6_474 ?
C21 C20 C23 78.3 . 6_474 ?
C25 C20 C23 161.7 . 6_474 ?
C23 C20 C23 142.6 15_465 6_474 ?
C21 C20 Cl1 111.7 12_776 . ?
C22 C20 Cl1 13.1 6_474 . ?
C21 C20 Cl1 162.3 6_474 . ?
C25 C20 Cl1 39.6 15_465 . ?
C24 C20 Cl1 34.3 15_465 . ?
C20 C20 Cl1 107.0 15_465 . ?
C20 C20 Cl1 160.8 12_776 . ?
C21 C20 Cl1 124.8 . . ?
C25 C20 Cl1 114.6 . . ?
C23 C20 Cl1 95.6 15_465 . ?
C23 C20 Cl1 47.1 6_474 . ?
C20 C21 C22 30.2 15_465 12_776 ?
C20 C21 C20 172.9 15_465 6_474 ?
C22 C21 C20 142.8 12_776 6_474 ?
C20 C21 C21 70.6 15_465 12_776 ?
C22 C21 C21 100.2 12_776 12_776 ?
C20 C21 C21 115.8 6_474 12_776 ?
C20 C21 C21 160.5 15_465 15_465 ?
C22 C21 C21 167.4 12_776 15_465 ?
C20 C21 C21 26.0 6_474 15_465 ?
C21 C21 C21 89.9 12_776 15_465 ?
C20 C21 C25 85.3 15_465 6_474 ?
C22 C21 C25 55.3 12_776 6_474 ?
C20 C21 C25 88.0 6_474 6_474 ?
C21 C21 C25 155.1 12_776 6_474 ?
C21 C21 C25 113.9 15_465 6_474 ?
C20 C21 C21 115.6 15_465 6_474 ?
C22 C21 C21 145.2 12_776 6_474 ?
C20 C21 C21 71.0 6_474 6_474 ?
C21 C21 C21 45.1 12_776 6_474 ?
C21 C21 C21 45.1 15_465 6_474 ?
C25 C21 C21 158.9 6_474 6_474 ?
C20 C21 C20 76.5 15_465 . ?
C22 C21 C20 106.1 12_776 . ?
C20 C21 C20 110.0 6_474 . ?
C21 C21 C20 5.9 12_776 . ?
C21 C21 C20 84.0 15_465 . ?
C25 C21 C20 161.0 6_474 . ?
C21 C21 C20 39.1 6_474 . ?
C20 C21 C22 163.4 15_465 . ?
C22 C21 C22 133.6 12_776 . ?
C20 C21 C22 10.5 6_474 . ?
C21 C21 C22 125.9 12_776 . ?
C21 C21 C22 36.1 15_465 . ?
C25 C21 C22 78.3 6_474 . ?
C21 C21 C22 80.9 6_474 . ?
C20 C21 C22 120.0 . . ?
C20 C21 C23 99.5 15_465 12_776 ?
C22 C21 C23 69.6 12_776 12_776 ?
C20 C21 C23 73.8 6_474 12_776 ?
C21 C21 C23 169.2 12_776 12_776 ?
C21 C21 C23 99.8 15_465 12_776 ?
C25 C21 C23 14.3 6_474 12_776 ?
C21 C21 C23 144.9 6_474 12_776 ?
C20 C21 C23 174.6 . 12_776 ?
C22 C21 C23 64.1 . 12_776 ?
C20 C21 C24 25.2 15_465 6_474 ?
C22 C21 C24 5.6 12_776 6_474 ?
C20 C21 C24 147.9 6_474 6_474 ?
C21 C21 C24 95.7 12_776 6_474 ?
C21 C21 C24 172.9 15_465 6_474 ?
C25 C21 C24 60.0 6_474 6_474 ?
C21 C21 C24 140.8 6_474 6_474 ?
C20 C21 C24 101.6 . 6_474 ?
C22 C21 C24 138.3 . 6_474 ?
C23 C21 C24 74.3 12_776 6_474 ?
C20 C21 C20 129.6 15_465 12_776 ?
C22 C21 C20 158.9 12_776 12_776 ?
C20 C21 C20 57.1 6_474 12_776 ?
C21 C21 C20 59.0 12_776 12_776 ?
C21 C21 C20 31.2 15_465 12_776 ?
C25 C21 C20 145.1 6_474 12_776 ?
C21 C21 C20 13.9 6_474 12_776 ?
C20 C21 C20 53.0 . 12_776 ?
C22 C21 C20 67.0 . 12_776 ?
C23 C21 C20 130.9 12_776 12_776 ?
C24 C21 C20 154.7 6_474 12_776 ?
C20 C22 C24 143.8 6_474 12_776 ?
C20 C22 C21 25.3 6_474 15_465 ?
C24 C22 C21 168.2 12_776 15_465 ?
C20 C22 C25 100.9 6_474 12_776 ?
C24 C22 C25 114.0 12_776 12_776 ?
C21 C22 C25 75.8 15_465 12_776 ?
C20 C22 Cl1 161.0 6_474 6_474 ?
C24 C22 Cl1 54.5 12_776 6_474 ?
C21 C22 Cl1 136.0 15_465 6_474 ?
C25 C22 Cl1 60.2 12_776 6_474 ?
C20 C22 C21 19.5 6_474 . ?
C24 C22 C21 126.5 12_776 . ?
C21 C22 C21 43.7 15_465 . ?
C25 C22 C21 119.4 12_776 . ?
Cl1 C22 C21 175.3 6_474 . ?
C20 C22 C23 101.4 6_474 . ?
C24 C22 C23 113.4 12_776 . ?
C21 C22 C23 76.3 15_465 . ?
C25 C22 C23 1.0 12_776 . ?
Cl1 C22 C23 59.7 6_474 . ?
C21 C22 C23 120.0 . . ?
C20 C22 C23 77.8 6_474 12_776 ?
C24 C22 C23 66.8 12_776 12_776 ?
C21 C22 C23 103.0 15_465 12_776 ?
C25 C22 C23 177.1 12_776 12_776 ?
Cl1 C22 C23 121.0 6_474 12_776 ?
C21 C22 C23 59.6 . 12_776 ?
C23 C22 C23 176.5 . 12_776 ?
C20 C22 C25 60.0 6_474 6_474 ?
C24 C22 C25 84.7 12_776 6_474 ?
C21 C22 C25 85.1 15_465 6_474 ?
C25 C22 C25 160.8 12_776 6_474 ?
Cl1 C22 C25 138.9 6_474 6_474 ?
C21 C22 C25 41.7 . 6_474 ?
C23 C22 C25 161.3 . 6_474 ?
C23 C22 C25 17.9 12_776 6_474 ?
C20 C22 C20 44.9 6_474 12_776 ?
C24 C22 C20 170.2 12_776 12_776 ?
C21 C22 C20 19.6 15_465 12_776 ?
C25 C22 C20 56.5 12_776 12_776 ?
Cl1 C22 C20 116.4 6_474 12_776 ?
C21 C22 C20 62.9 . 12_776 ?
C23 C22 C20 57.1 . 12_776 ?
C23 C22 C20 122.5 12_776 12_776 ?
C25 C22 C20 104.6 6_474 12_776 ?
C20 C22 C21 31.5 6_474 6_474 ?
C24 C22 C21 175.1 12_776 6_474 ?
C21 C22 C21 6.8 15_465 6_474 ?
C25 C22 C21 70.1 12_776 6_474 ?
Cl1 C22 C21 130.0 6_474 6_474 ?
C21 C22 C21 49.3 . 6_474 ?
C23 C22 C21 70.7 . 6_474 ?
C23 C22 C21 108.9 12_776 6_474 ?
C25 C22 C21 91.0 6_474 6_474 ?
C20 C22 C21 13.6 12_776 6_474 ?
C20 C22 C20 23.3 6_474 15_465 ?
C24 C22 C20 122.6 12_776 15_465 ?
C21 C22 C20 47.6 15_465 15_465 ?
C25 C22 C20 123.3 12_776 15_465 ?
Cl1 C22 C20 174.1 6_474 15_465 ?
C21 C22 C20 3.9 . 15_465 ?
C23 C22 C20 123.9 . 15_465 ?
C23 C22 C20 55.8 12_776 15_465 ?
C25 C22 C20 37.9 6_474 15_465 ?
C20 C22 C20 66.8 12_776 15_465 ?
C21 C22 C20 53.2 6_474 15_465 ?
C25 C23 Cl1 50.5 12_776 6_474 ?
C25 C23 C24 118.9 12_776 . ?
Cl1 C23 C24 168.6 6_474 . ?
C25 C23 C22 1.8 12_776 . ?
Cl1 C23 C22 49.5 6_474 . ?
C24 C23 C22 120.0 . . ?
C25 C23 C21 33.1 12_776 15_465 ?
Cl1 C23 C21 83.5 6_474 15_465 ?
C24 C23 C21 86.0 . 15_465 ?
C22 C23 C21 34.1 . 15_465 ?
C25 C23 C20 69.8 12_776 12_776 ?
Cl1 C23 C20 120.1 6_474 12_776 ?
C24 C23 C20 49.1 . 12_776 ?
C22 C23 C20 70.9 . 12_776 ?
C21 C23 C20 37.0 15_465 12_776 ?
C25 C23 C22 89.3 12_776 15_465 ?
Cl1 C23 C22 139.6 6_474 15_465 ?
C24 C23 C22 29.6 . 15_465 ?
C22 C23 C22 90.4 . 15_465 ?
C21 C23 C22 56.3 15_465 15_465 ?
C20 C23 C22 19.6 12_776 15_465 ?
C25 C23 C20 17.6 12_776 6_474 ?
Cl1 C23 C20 67.9 6_474 6_474 ?
C24 C23 C20 101.6 . 6_474 ?
C22 C23 C20 18.5 . 6_474 ?
C21 C23 C20 15.7 15_465 6_474 ?
C20 C23 C20 52.7 12_776 6_474 ?
C22 C23 C20 72.0 15_465 6_474 ?
C25 C23 C24 23.4 12_776 12_776 ?
Cl1 C23 C24 27.8 6_474 12_776 ?
C24 C23 C24 142.1 . 12_776 ?
C22 C23 C24 22.1 . 12_776 ?
C21 C23 C24 56.1 15_465 12_776 ?
C20 C23 C24 93.0 12_776 12_776 ?
C22 C23 C24 112.4 15_465 12_776 ?
C20 C23 C24 40.4 6_474 12_776 ?
C25 C23 C21 63.7 12_776 6_474 ?
Cl1 C23 C21 114.0 6_474 6_474 ?
C24 C23 C21 55.2 . 6_474 ?
C22 C23 C21 64.8 . 6_474 ?
C21 C23 C21 30.9 15_465 6_474 ?
C20 C23 C21 6.1 12_776 6_474 ?
C22 C23 C21 25.6 15_465 6_474 ?
C20 C23 C21 46.6 6_474 6_474 ?
C24 C23 C21 87.0 12_776 6_474 ?
C22 C24 Cl1 83.9 15_465 12_776 ?
C22 C24 C20 14.5 15_465 12_776 ?
Cl1 C24 C20 98.3 12_776 12_776 ?
C22 C24 C23 83.5 15_465 . ?
Cl1 C24 C23 165.9 12_776 . ?
C20 C24 C23 69.4 12_776 . ?
C22 C24 C25 36.5 15_465 . ?
Cl1 C24 C25 47.9 12_776 . ?
C20 C24 C25 50.6 12_776 . ?
C23 C24 C25 120.0 . . ?
C22 C24 C21 6.2 15_465 6_474 ?
Cl1 C24 C21 89.5 12_776 6_474 ?
C20 C24 C21 8.8 12_776 6_474 ?
C23 C24 C21 78.3 . 6_474 ?
C25 C24 C21 41.8 . 6_474 ?
C22 C24 C25 68.9 15_465 12_776 ?
Cl1 C24 C25 152.3 12_776 12_776 ?
C20 C24 C25 54.8 12_776 12_776 ?
C23 C24 C25 14.6 . 12_776 ?
C25 C24 C25 105.4 . 12_776 ?
C21 C24 C25 63.6 6_474 12_776 ?
C22 C24 C23 44.5 15_465 15_465 ?
Cl1 C24 C23 40.3 12_776 15_465 ?
C20 C24 C23 58.5 12_776 15_465 ?
C23 C24 C23 127.9 . 15_465 ?
C25 C24 C23 7.9 . 15_465 ?
C21 C24 C23 49.6 6_474 15_465 ?
C25 C24 C23 113.2 12_776 15_465 ?
C22 C24 C21 35.4 15_465 15_465 ?
Cl1 C24 C21 119.0 12_776 15_465 ?
C20 C24 C21 21.5 12_776 15_465 ?
C23 C24 C21 48.1 . 15_465 ?
C25 C24 C21 71.9 . 15_465 ?
C21 C24 C21 30.2 6_474 15_465 ?
C25 C24 C21 33.5 12_776 15_465 ?
C23 C24 C21 79.8 15_465 15_465 ?
C23 C25 C22 177.2 15_465 15_465 ?
C23 C25 Cl1 108.3 15_465 12_776 ?
C22 C25 Cl1 70.2 15_465 12_776 ?
C23 C25 C21 132.6 15_465 6_474 ?
C22 C25 C21 48.9 15_465 6_474 ?
Cl1 C25 C21 119.1 12_776 6_474 ?
C23 C25 C20 154.9 15_465 12_776 ?
C22 C25 C20 26.4 15_465 12_776 ?
Cl1 C25 C20 96.6 12_776 12_776 ?
C21 C25 C20 22.6 6_474 12_776 ?
C23 C25 C24 148.7 15_465 . ?
C22 C25 C24 29.4 15_465 . ?
Cl1 C25 C24 41.2 12_776 . ?
C21 C25 C24 78.2 6_474 . ?
C20 C25 C24 55.6 12_776 . ?
C23 C25 C20 91.1 15_465 . ?
C22 C25 C20 90.6 15_465 . ?
Cl1 C25 C20 160.0 12_776 . ?
C21 C25 C20 41.8 6_474 . ?
C20 C25 C20 64.4 12_776 . ?
C24 C25 C20 120.0 . . ?
C23 C25 C22 72.8 15_465 6_474 ?
C22 C25 C22 108.9 15_465 6_474 ?
Cl1 C25 C22 176.8 12_776 6_474 ?
C21 C25 C22 59.9 6_474 6_474 ?
C20 C25 C22 82.5 12_776 6_474 ?
C24 C25 C22 138.1 . 6_474 ?
C20 C25 C22 18.4 . 6_474 ?
C23 C25 C24 46.5 15_465 15_465 ?
C22 C25 C24 135.2 15_465 15_465 ?
Cl1 C25 C24 154.5 12_776 15_465 ?
C21 C25 C24 86.3 6_474 15_465 ?
C20 C25 C24 108.8 12_776 15_465 ?
C24 C25 C24 164.3 . 15_465 ?
C20 C25 C24 44.6 . 15_465 ?
C22 C25 C24 26.3 6_474 15_465 ?
C23 C25 C21 101.6 15_465 12_776 ?
C22 C25 C21 80.1 15_465 12_776 ?
Cl1 C25 C21 149.7 12_776 12_776 ?
C21 C25 C21 31.4 6_474 12_776 ?
C20 C25 C21 53.9 12_776 12_776 ?
C24 C25 C21 109.5 . 12_776 ?
C20 C25 C21 10.5 . 12_776 ?
C22 C25 C21 28.9 6_474 12_776 ?
C24 C25 C21 55.1 15_465 12_776 ?
C23 C25 C21 144.3 15_465 15_465 ?
C22 C25 C21 37.3 15_465 15_465 ?
Cl1 C25 C21 107.3 12_776 15_465 ?
C21 C25 C21 11.9 6_474 15_465 ?
C20 C25 C21 11.4 12_776 15_465 ?
C24 C25 C21 66.7 . 15_465 ?
C20 C25 C21 53.3 . 15_465 ?
C22 C25 C21 71.6 6_474 15_465 ?
C24 C25 C21 97.9 15_465 15_465 ?
C21 C25 C21 42.8 12_776 15_465 ?

loop_
_geom_bond_atom_site_label_1
_geom_bond_atom_site_label_2
_geom_bond_distance
_geom_bond_site_symmetry_2
_geom_bond_publ_flag
Cd1 I1 2.7606(5) 6_564 ?
Cd1 I1 2.7606(5) . ?
Cd1 I1 2.7607(5) 12_766 ?
Cd1 I1 2.7607(5) 15_565 ?
S1 C5 1.756(5) . ?
S1 C6 1.801(7) . ?
S3 C1 1.737(4) . ?
S3 C5 1.755(5) . ?
S4 C2 1.744(4) . ?
S4 C3 1.750(5) . ?
S2 C3 1.739(5) . ?
S2 C4 1.798(5) . ?
S5 C7 1.739(6) . ?
S5 C8 1.755(5) . ?
S6 C9 1.748(5) . ?
S6 C10 1.799(6) . ?
S6 C10' 1.831(18) . ?
S7 C7 1.737(6) . ?
S7 C9 1.746(5) . ?
S8 C8 1.747(6) . ?
S8 C11' 1.771(18) . ?
S8 C11 1.817(7) . ?
C1 C2 1.368(9) . ?
C1 S3 1.737(4) 6_564 ?
C2 S4 1.744(4) 6_564 ?
C3 C3 1.348(11) 6_564 ?
C4 C4 1.502(11) 6_564 ?
C5 C5 1.330(12) 6_564 ?
C6 C6 1.502(16) 6_564 ?
C7 C7 1.366(10) 9_575 ?
C8 C9 1.339(8) . ?
C10 C11 1.508(9) . ?
C10' C11' 1.542(19) . ?
Cl1 C24 0.9158 15_465 ?
Cl1 C25 1.0318 15_465 ?
Cl1 C22 1.1186 6_474 ?
Cl1 C23 1.2702 6_474 ?
Cl1 C20 1.6068 . ?
Cl1 C21 1.8107 12_776 ?
C20 C21 0.4308 12_776 ?
C20 C22 0.5073 6_474 ?
C20 C21 0.9276 6_474 ?
C20 C25 1.1188 15_465 ?
C20 C24 1.1952 15_465 ?
C20 C20 1.3560 15_465 ?
C20 C20 1.3561 12_776 ?
C20 C21 1.3900 . ?
C20 C25 1.3901 . ?
C20 C23 1.4809 15_465 ?
C20 C23 1.5708 6_474 ?
C21 C20 0.4307 15_465 ?
C21 C22 0.8312 12_776 ?
C21 C20 0.9276 6_474 ?
C21 C21 0.9765 12_776 ?
C21 C21 0.9765 15_465 ?
C21 C25 1.0688 6_474 ?
C21 C21 1.3797 6_474 ?
C21 C22 1.3900 . ?
C21 C23 1.4414 12_776 ?
C21 C24 1.5707 6_474 ?
C21 C20 1.6134 12_776 ?
C22 C20 0.5073 6_474 ?
C22 C24 0.7478 12_776 ?
C22 C21 0.8312 15_465 ?
C22 C25 0.9061 12_776 ?
C22 Cl1 1.1185 6_474 ?
C22 C23 1.3900 . ?
C22 C23 1.5023 12_776 ?
C22 C25 1.5727 6_474 ?
C22 C20 1.6673 12_776 ?
C22 C21 1.7968 6_474 ?
C22 C20 1.8070 15_465 ?
C23 C25 0.4843 12_776 ?
C23 Cl1 1.2701 6_474 ?
C23 C24 1.3900 . ?
C23 C21 1.4414 15_465 ?
C23 C20 1.4809 12_776 ?
C23 C22 1.5022 15_465 ?
C23 C20 1.5709 6_474 ?
C23 C24 1.8212 12_776 ?
C23 C21 1.8736 6_474 ?
C24 C22 0.7478 15_465 ?
C24 Cl1 0.9157 12_776 ?
C24 C20 1.1952 12_776 ?
C24 C25 1.3900 . ?
C24 C21 1.5707 6_474 ?
C24 C25 1.6784 12_776 ?
C24 C23 1.8212 15_465 ?
C24 C21 1.9304 15_465 ?
C25 C23 0.4843 15_465 ?
C25 C22 0.9061 15_465 ?
C25 Cl1 1.0318 12_776 ?
C25 C21 1.0688 6_474 ?
C25 C20 1.1188 12_776 ?
C25 C22 1.5726 6_474 ?
C25 C24 1.6783 15_465 ?
C25 C21 1.7151 12_776 ?
C25 C21 1.9974 15_465 ?
